data_4120909
loop_
_publ_author_name
'Wataru Setaka'
'Kentaro Yamaguchi'

_publ_contact_author_address 'Tokyo Metropolitan University, Japan'
_publ_contact_author_email wsetaka@tmu.ac.jp
_publ_contact_author_name 'Wataru Setaka'
_publ_contact_author_phone +81-42-677-1111
_publ_section_title
;
 Order-Disorder Transition of Dipolar Rotor in a Crystalline Molecular
 Gyrotop and Its Optical Change
;
_journal_name_full 'Journal of the American Chemical Society'
_journal_page_first 14560
_journal_page_last 14563
_journal_paper_doi 10.1021/ja408405f
_journal_volume 135
_journal_year 2013
_chemical_formula_moiety 'C46 H86 S Si2'
_chemical_formula_sum 'C46 H86 S Si2'
_chemical_formula_weight 727.39
_chemical_melting_point 423(1)
_chemical_name_common 'Thiophene-bridged Gyrotop'
_chemical_name_systematic
;
 ?
;
_space_group_IT_number 15
_symmetry_cell_setting monoclinic
_symmetry_space_group_name_Hall '-C 2yc'
_symmetry_space_group_name_H-M 'C 1 2/c 1'
_atom_sites_solution_hydrogens geom
_atom_sites_solution_primary direct
_atom_sites_solution_secondary difmap
_audit_creation_method SHELXL-97
_cell_angle_alpha 90.00
_cell_angle_beta 121.519(6)
_cell_angle_gamma 90.00
_cell_formula_units_Z 4
_cell_length_a 25.594(14)
_cell_length_b 11.812(6)
_cell_length_c 19.201(10)
_cell_measurement_reflns_used 883
_cell_measurement_temperature 300(2)
_cell_measurement_theta_max 14.37
_cell_measurement_theta_min 2.49
_cell_volume 4948(5)
_computing_cell_refinement 'Bruker SAINT'
_computing_data_collection 'Bruker APEX2'
_computing_data_reduction 'Bruker SAINT'
_computing_molecular_graphics 'Ortep-3 for Windows (Farrugia, 1997)'
_computing_publication_material 'WinGX (Farrugia, 1999)'
_computing_structure_refinement 'SHELXL-97 (Sheldrick, 1997)'
_computing_structure_solution 'SHELXS-97 (Sheldrick, 1997)'
_diffrn_ambient_temperature 300(2)
_diffrn_detector_area_resol_mean 8.333
_diffrn_measured_fraction_theta_full 0.999
_diffrn_measured_fraction_theta_max 0.898
_diffrn_measurement_device_type 'Bruker APEX-II CCD'
_diffrn_measurement_method '\f and \w scans'
_diffrn_radiation_monochromator graphite
_diffrn_radiation_source 'sealed tube'
_diffrn_radiation_type MoK\a
_diffrn_radiation_wavelength 0.71073
_diffrn_reflns_av_R_equivalents 0.0310
_diffrn_reflns_av_sigmaI/netI 0.1088
_diffrn_reflns_limit_h_max 30
_diffrn_reflns_limit_h_min -32
_diffrn_reflns_limit_k_max 15
_diffrn_reflns_limit_k_min -9
_diffrn_reflns_limit_l_max 23
_diffrn_reflns_limit_l_min -24
_diffrn_reflns_number 12021
_diffrn_reflns_theta_full 25.00
_diffrn_reflns_theta_max 27.41
_diffrn_reflns_theta_min 1.87
_exptl_absorpt_coefficient_mu 0.140
_exptl_absorpt_correction_T_max 0.9725
_exptl_absorpt_correction_T_min 0.8807
_exptl_absorpt_correction_type multi-scan
_exptl_absorpt_process_details 'SADABS  Bruker'
_exptl_crystal_colour colorless
_exptl_crystal_density_diffrn 0.976
_exptl_crystal_description plate
_exptl_crystal_F_000 1624
_exptl_crystal_size_max 0.35
_exptl_crystal_size_mid 0.20
_exptl_crystal_size_min 0.20
_refine_diff_density_max 0.215
_refine_diff_density_min -0.152
_refine_diff_density_rms 0.051
_refine_ls_extinction_method none
_refine_ls_goodness_of_fit_ref 1.075
_refine_ls_hydrogen_treatment constr
_refine_ls_matrix_type full
_refine_ls_number_parameters 244
_refine_ls_number_reflns 5064
_refine_ls_number_restraints 192
_refine_ls_restrained_S_all 1.120
_refine_ls_R_factor_all 0.3349
_refine_ls_R_factor_gt 0.1485
_refine_ls_shift/su_max 0.000
_refine_ls_shift/su_mean 0.000
_refine_ls_structure_factor_coef Fsqd
_refine_ls_weighting_details 'calc w=1/[\s^2^(Fo^2^)+(0.2000P)^2^+0.0000P] where P=(Fo^2^+2Fc^2^)/3'
_refine_ls_weighting_scheme calc
_refine_ls_wR_factor_gt 0.4461
_refine_ls_wR_factor_ref 0.5527
_reflns_number_gt 775
_reflns_number_total 5064
_reflns_threshold_expression >2sigma(I)
_cod_data_source_file ja408405f_si_004.cif
_cod_data_source_block ThioGyro300K
_cod_original_sg_symbol_H-M 'C 2/c'
_cod_database_code 4120909

loop_
_symmetry_equiv_pos_as_xyz
'x, y, z'
'-x, y, -z+1/2'
'x+1/2, y+1/2, z'
'-x+1/2, y+1/2, -z+1/2'
'-x, -y, -z'
'x, -y, z-1/2'
'-x+1/2, -y+1/2, -z'
'x+1/2, -y+1/2, z-1/2'

loop_
_atom_site_label
_atom_site_type_symbol
_atom_site_fract_x
_atom_site_fract_y
_atom_site_fract_z
_atom_site_U_iso_or_equiv
_atom_site_adp_type
_atom_site_occupancy
_atom_site_symmetry_multiplicity
_atom_site_calc_flag
_atom_site_refinement_flags
Si01 Si 0.64029(13) 0.4832(2) 0.35115(19) 0.247(2) Uani 1 1 d .
S01 S 0.5052(4) 0.4941(5) 0.2783(3) 0.216(3) Uani 0.50 1 d P
C01 C 0.5675(9) 0.485(2) 0.2698(17) 0.242(10) Uani 0.50 1 d PDU
C02 C 0.5379(12) 0.4746(18) 0.1852(16) 0.316(11) Uani 0.50 1 d PDU
H02 H 0.5620 0.4616 0.1628 0.379 Uiso 0.50 1 calc PR
C101 C 0.5531(11) 0.488(3) 0.3252(12) 0.256(12) Uani 0.50 1 d PDU
C102 C 0.4774(11) 0.483(2) 0.1343(17) 0.284(10) Uani 0.50 1 d PDU
H102 H 0.4582 0.4845 0.0777 0.341 Uiso 0.50 1 calc PR
C03 C 0.6664(10) 0.5255(16) 0.2921(10) 0.456(10) Uani 1 1 d DU
H03A H 0.7009 0.4746 0.3094 0.547 Uiso 1 1 calc R
H03B H 0.6349 0.4967 0.2392 0.547 Uiso 1 1 calc R
C04 C 0.6861(10) 0.6207(17) 0.2695(12) 0.474(9) Uani 1 1 d DU
H04A H 0.7174 0.6542 0.3207 0.568 Uiso 1 1 calc R
H04B H 0.6516 0.6724 0.2469 0.568 Uiso 1 1 calc R
C05 C 0.7108(8) 0.6306(16) 0.2140(12) 0.455(9) Uani 1 1 d DU
H05A H 0.6950 0.5718 0.1726 0.546 Uiso 1 1 calc R
H05B H 0.7552 0.6299 0.2440 0.546 Uiso 1 1 calc R
C06 C 0.6845(10) 0.7477(16) 0.1777(14) 0.482(10) Uani 1 1 d DU
H06A H 0.7111 0.7900 0.1653 0.578 Uiso 1 1 calc R
H06B H 0.6758 0.7923 0.2129 0.578 Uiso 1 1 calc R
C07 C 0.6254(13) 0.708(2) 0.0997(16) 0.592(15) Uani 1 1 d DU
H07A H 0.5934 0.6845 0.1095 0.710 Uiso 1 1 calc R
H07B H 0.6326 0.6493 0.0701 0.710 Uiso 1 1 calc R
C08 C 0.6144(11) 0.827(2) 0.0598(13) 0.521(11) Uani 1 1 d DU
H08A H 0.6089 0.8877 0.0896 0.625 Uiso 1 1 calc R
H08B H 0.6428 0.8483 0.0429 0.625 Uiso 1 1 calc R
C09 C 0.5547(12) 0.771(2) -0.007(2) 0.595(14) Uani 1 1 d DU
H09A H 0.5517 0.7688 -0.0595 0.713 Uiso 1 1 calc R
H09B H 0.5488 0.6963 0.0082 0.713 Uiso 1 1 calc R
C10 C 0.5131(10) 0.857(2) -0.0046(17) 0.566(15) Uani 1 1 d DU
H10A H 0.5118 0.9278 -0.0308 0.680 Uiso 1 1 calc R
H10B H 0.5201 0.8692 0.0495 0.680 Uiso 1 1 calc R
C11 C 0.4598(12) 0.779(2) -0.057(2) 0.604(14) Uani 1 1 d DU
H11A H 0.4722 0.7022 -0.0378 0.725 Uiso 1 1 calc R
H11B H 0.4515 0.7823 -0.1126 0.725 Uiso 1 1 calc R
C12 C 0.3976(13) 0.804(2) -0.060(2) 0.606(15) Uani 1 1 d DU
H12A H 0.4056 0.8423 -0.0109 0.727 Uiso 1 1 calc R
H12B H 0.3707 0.8513 -0.1071 0.727 Uiso 1 1 calc R
C13 C 0.3690(12) 0.686(2) -0.0679(14) 0.503(11) Uani 1 1 d DU
H13A H 0.3514 0.6584 -0.1234 0.604 Uiso 1 1 calc R
H13B H 0.4009 0.6333 -0.0317 0.604 Uiso 1 1 calc R
C14 C 0.3208(11) 0.689(2) -0.0471(15) 0.525(13) Uani 1 1 d DU
H14A H 0.2805 0.6688 -0.0926 0.630 Uiso 1 1 calc R
H14B H 0.3193 0.7603 -0.0233 0.630 Uiso 1 1 calc R
C15 C 0.3515(10) 0.5936(16) 0.0160(12) 0.448(10) Uani 1 1 d DU
H15A H 0.3443 0.5211 -0.0112 0.538 Uiso 1 1 calc R
H15B H 0.3954 0.6061 0.0493 0.538 Uiso 1 1 calc R
C16 C 0.6744(6) 0.5948(14) 0.4349(9) 0.368(8) Uani 1 1 d .
H16A H 0.7182 0.5822 0.4692 0.441 Uiso 1 1 calc R
H16B H 0.6682 0.6689 0.4100 0.441 Uiso 1 1 calc R
C17 C 0.6695(5) 0.3381(12) 0.3941(8) 0.331(6) Uani 1 1 d DU
H17A H 0.7136 0.3379 0.4180 0.398 Uiso 1 1 calc R
H17B H 0.6621 0.3255 0.4381 0.398 Uiso 1 1 calc R
C18 C 0.6441(6) 0.2422(13) 0.3381(9) 0.334(6) Uani 1 1 d DU
H18A H 0.6524 0.2538 0.2947 0.401 Uiso 1 1 calc R
H18B H 0.6000 0.2430 0.3133 0.401 Uiso 1 1 calc R
C19 C 0.6688(7) 0.1174(13) 0.3763(8) 0.367(6) Uani 1 1 d U
H19A H 0.7127 0.1100 0.4007 0.440 Uiso 1 1 calc R
H19B H 0.6576 0.0967 0.4158 0.440 Uiso 1 1 calc R
C20 C 0.6350(11) 0.0552(19) 0.3020(13) 0.483(10) Uani 1 1 d U
H20A H 0.6606 0.0265 0.2825 0.579 Uiso 1 1 calc R
H20B H 0.6008 0.0976 0.2592 0.579 Uiso 1 1 calc R
C21 C 0.6153(15) -0.036(2) 0.3388(15) 0.551(13) Uani 1 1 d DU
H21A H 0.5909 -0.0042 0.3593 0.662 Uiso 1 1 calc R
H21B H 0.6506 -0.0740 0.3833 0.662 Uiso 1 1 calc R
C22 C 0.5768(9) -0.1193(16) 0.2683(12) 0.487(10) Uani 1 1 d DU
H22A H 0.5974 -0.1907 0.2737 0.584 Uiso 1 1 calc R
H22B H 0.5614 -0.0867 0.2146 0.584 Uiso 1 1 calc R
C23 C 0.5274(6) -0.1268(13) 0.2927(7) 0.485(13) Uani 1 1 d DU
H23A H 0.5306 -0.1959 0.3219 0.582 Uiso 1 1 calc R
H23B H 0.5282 -0.0616 0.3239 0.582 Uiso 1 1 calc R

loop_
_atom_site_aniso_label
_atom_site_aniso_U_11
_atom_site_aniso_U_22
_atom_site_aniso_U_33
_atom_site_aniso_U_23
_atom_site_aniso_U_13
_atom_site_aniso_U_12
Si01 0.208(3) 0.221(3) 0.251(3) 0.002(2) 0.078(3) -0.0094(19)
S01 0.232(8) 0.245(5) 0.221(10) 0.024(5) 0.153(10) 0.018(7)
C01 0.112(13) 0.241(15) 0.31(2) -0.08(2) 0.067(11) 0.013(10)
C02 0.175(14) 0.34(2) 0.30(2) -0.10(2) 0.036(15) -0.013(17)
C101 0.168(19) 0.219(18) 0.33(3) -0.01(3) 0.095(16) 0.021(17)
C102 0.160(14) 0.35(2) 0.28(2) -0.083(19) 0.076(13) 0.050(18)
C03 0.57(3) 0.48(3) 0.394(15) -0.003(16) 0.309(18) -0.098(18)
C04 0.506(19) 0.52(2) 0.53(2) -0.116(15) 0.364(15) -0.178(18)
C05 0.511(19) 0.44(2) 0.61(2) -0.062(16) 0.423(15) -0.109(16)
C06 0.53(2) 0.40(2) 0.69(2) -0.083(16) 0.439(18) -0.117(17)
C07 0.67(3) 0.48(3) 0.63(3) -0.050(19) 0.353(18) -0.08(2)
C08 0.72(3) 0.46(2) 0.57(2) -0.112(17) 0.470(19) -0.13(2)
C09 0.72(3) 0.45(3) 0.62(3) -0.05(2) 0.35(2) -0.09(2)
C10 0.73(3) 0.33(2) 0.55(2) -0.002(17) 0.27(3) -0.053(16)
C11 0.67(3) 0.47(2) 0.51(2) -0.069(19) 0.20(2) -0.02(2)
C12 0.68(3) 0.52(3) 0.474(19) -0.02(2) 0.20(2) -0.01(2)
C13 0.64(3) 0.43(2) 0.341(14) 0.064(15) 0.188(17) 0.110(17)
C14 0.53(3) 0.45(2) 0.45(2) 0.060(15) 0.154(18) 0.153(17)
C15 0.48(2) 0.43(2) 0.47(2) 0.045(14) 0.272(19) 0.182(17)
C16 0.239(11) 0.46(2) 0.320(14) -0.023(14) 0.089(10) -0.070(12)
C17 0.192(9) 0.373(14) 0.361(16) 0.013(10) 0.097(10) 0.015(9)
C18 0.238(12) 0.363(13) 0.339(16) 0.015(9) 0.108(11) 0.023(10)
C19 0.343(14) 0.378(13) 0.319(14) 0.039(10) 0.132(12) 0.088(10)
C20 0.58(2) 0.409(15) 0.45(2) -0.073(16) 0.263(19) -0.006(15)
C21 0.71(3) 0.42(2) 0.54(3) -0.071(16) 0.33(2) -0.043(16)
C22 0.78(3) 0.366(17) 0.49(2) -0.055(13) 0.45(2) -0.023(14)
C23 0.73(3) 0.321(13) 0.56(3) 0.102(14) 0.44(3) 0.035(15)

loop_
_atom_type_symbol
_atom_type_description
_atom_type_scat_dispersion_real
_atom_type_scat_dispersion_imag
_atom_type_scat_source
C C 0.0033 0.0016 'International Tables Vol C Tables 4.2.6.8 and 6.1.1.4'
H H 0.0000 0.0000 'International Tables Vol C Tables 4.2.6.8 and 6.1.1.4'
Si Si 0.0817 0.0704 'International Tables Vol C Tables 4.2.6.8 and 6.1.1.4'
S S 0.1246 0.1234 'International Tables Vol C Tables 4.2.6.8 and 6.1.1.4'

loop_
_geom_angle_atom_site_label_1
_geom_angle_atom_site_label_2
_geom_angle_atom_site_label_3
_geom_angle
_geom_angle_site_symmetry_1
_geom_angle_site_symmetry_3
C01 Si01 C03 90.5(12) . .
C01 Si01 C17 114.0(11) . .
C03 Si01 C17 111.2(9) . .
C01 Si01 C16 124.8(9) . .
C03 Si01 C16 101.4(8) . .
C17 Si01 C16 111.1(6) . .
C03 Si01 C101 127.6(10) . .
C17 Si01 C101 105.5(11) . .
C16 Si01 C101 98.7(9) . .
S01 S01 C101 117(2) 2_655 .
S01 S01 C102 174.7(11) 2_655 2_655
C101 S01 C102 61.1(12) . 2_655
S01 S01 C02 129.7(14) 2_655 2_655
C101 S01 C02 111.5(17) . 2_655
C102 S01 C02 50.8(10) 2_655 2_655
S01 S01 C01 78.3(14) 2_655 2_655
C101 S01 C01 162.3(17) . 2_655
C102 S01 C01 102.5(11) 2_655 2_655
C02 S01 C01 51.7(8) 2_655 2_655
S01 S01 C01 67.3(12) 2_655 .
C102 S01 C01 111.0(12) 2_655 .
C02 S01 C01 158.9(11) 2_655 .
C01 S01 C01 144.7(7) 2_655 .
C101 S01 C101 149.8(11) . 2_655
C102 S01 C101 147.4(10) 2_655 2_655
C02 S01 C101 96.7(12) 2_655 2_655
C01 S01 C101 45.2(11) 2_655 2_655
C01 S01 C101 100.0(11) . 2_655
C101 C01 C02 138(2) . .
C101 C01 S01 74.1(12) . 2_655
C02 C01 S01 64.6(17) . 2_655
C101 C01 Si01 83.8(19) . .
C02 C01 Si01 138(2) . .
S01 C01 Si01 157.7(19) 2_655 .
C02 C01 S01 98.9(19) . .
Si01 C01 S01 123.4(17) . .
C102 C02 C01 124(3) . .
C102 C02 H02 117.9 . .
C01 C02 H02 117.9 . .
S01 C101 C01 90.2(18) . .
S01 C101 C102 75(2) . 2_655
C01 C101 C102 164(2) . 2_655
C01 C101 S01 60.6(12) . 2_655
C102 C101 S01 104.3(18) 2_655 2_655
S01 C101 Si01 147(2) . .
C01 C101 Si01 56.6(15) . .
C102 C101 Si01 138.4(16) 2_655 .
S01 C101 Si01 117.2(15) 2_655 .
C02 C102 C101 112(3) . 2_655
C02 C102 H102 123.9 . .
C101 C102 H102 123.9 2_655 .
C04 C03 Si01 142.6(17) . .
C04 C03 H03A 101.3 . .
Si01 C03 H03A 101.3 . .
C04 C03 H03B 101.3 . .
Si01 C03 H03B 101.3 . .
H03A C03 H03B 104.5 . .
C03 C04 C05 130(2) . .
C03 C04 H04A 104.8 . .
C05 C04 H04A 104.8 . .
C03 C04 H04B 104.8 . .
C05 C04 H04B 104.8 . .
H04A C04 H04B 105.8 . .
C04 C05 C06 98.3(16) . .
C04 C05 H05A 112.1 . .
C06 C05 H05A 112.1 . .
C04 C05 H05B 112.1 . .
C06 C05 H05B 112.1 . .
H05A C05 H05B 109.7 . .
C05 C06 C07 97.9(15) . .
C05 C06 H06A 112.2 . .
C07 C06 H06A 112.2 . .
C05 C06 H06B 112.2 . .
C07 C06 H06B 112.2 . .
H06A C06 H06B 109.8 . .
C06 C07 C08 91.8(15) . .
C06 C07 H07A 113.3 . .
C08 C07 H07A 113.3 . .
C06 C07 H07B 113.3 . .
C08 C07 H07B 113.3 . .
H07A C07 H07B 110.7 . .
C09 C08 C07 82.3(17) . .
C09 C08 H08A 114.9 . .
C07 C08 H08A 114.9 . .
C09 C08 H08B 114.9 . .
C07 C08 H08B 114.9 . .
H08A C08 H08B 112.0 . .
C10 C09 C08 95.6(17) . .
C10 C09 H09A 112.6 . .
C08 C09 H09A 112.6 . .
C10 C09 H09B 112.6 . .
C08 C09 H09B 112.6 . .
H09A C09 H09B 110.1 . .
C09 C10 C11 88.8(19) . .
C09 C10 H10A 113.8 . .
C11 C10 H10A 113.8 . .
C09 C10 H10B 113.8 . .
C11 C10 H10B 113.8 . .
H10A C10 H10B 111.1 . .
C10 C11 C12 117(2) . .
C10 C11 H11A 108.1 . .
C12 C11 H11A 108.1 . .
C10 C11 H11B 108.1 . .
C12 C11 H11B 108.1 . .
H11A C11 H11B 107.3 . .
C13 C12 C11 104.4(19) . .
C13 C12 H12A 110.9 . .
C11 C12 H12A 110.9 . .
C13 C12 H12B 110.9 . .
C11 C12 H12B 110.9 . .
H12A C12 H12B 108.9 . .
C14 C13 C12 112(2) . .
C14 C13 H13A 109.3 . .
C12 C13 H13A 109.3 . .
C14 C13 H13B 109.3 . .
C12 C13 H13B 109.3 . .
H13A C13 H13B 107.9 . .
C13 C14 C15 92.3(17) . .
C13 C14 H14A 113.2 . .
C15 C14 H14A 113.2 . .
C13 C14 H14B 113.2 . .
C15 C14 H14B 113.2 . .
H14A C14 H14B 110.6 . .
C16 C15 C14 107.2(16) 2_655 .
C16 C15 H15A 110.3 2_655 .
C14 C15 H15A 110.3 . .
C16 C15 H15B 110.3 2_655 .
C14 C15 H15B 110.3 . .
H15A C15 H15B 108.5 . .
C15 C16 Si01 113.0(12) 2_655 .
C15 C16 H16A 109.0 2_655 .
Si01 C16 H16A 109.0 . .
C15 C16 H16B 109.0 2_655 .
Si01 C16 H16B 109.0 . .
H16A C16 H16B 107.8 . .
C18 C17 Si01 117.6(11) . .
C18 C17 H17A 107.9 . .
Si01 C17 H17A 107.9 . .
C18 C17 H17B 107.9 . .
Si01 C17 H17B 107.9 . .
H17A C17 H17B 107.2 . .
C17 C18 C19 117.0(13) . .
C17 C18 H18A 108.0 . .
C19 C18 H18A 108.0 . .
C17 C18 H18B 108.0 . .
C19 C18 H18B 108.0 . .
H18A C18 H18B 107.3 . .
C20 C19 C18 97.3(15) . .
C20 C19 H19A 112.3 . .
C18 C19 H19A 112.3 . .
C20 C19 H19B 112.3 . .
C18 C19 H19B 112.3 . .
H19A C19 H19B 109.9 . .
C19 C20 C21 94.4(18) . .
C19 C20 H20A 112.9 . .
C21 C20 H20A 112.9 . .
C19 C20 H20B 112.9 . .
C21 C20 H20B 112.9 . .
H20A C20 H20B 110.3 . .
C20 C21 C22 105(2) . .
C20 C21 H21A 110.7 . .
C22 C21 H21A 110.7 . .
C20 C21 H21B 110.7 . .
C22 C21 H21B 110.7 . .
H21A C21 H21B 108.8 . .
C21 C22 C23 91.0(15) . .
C21 C22 H22A 113.5 . .
C23 C22 H22A 113.5 . .
C21 C22 H22B 113.5 . .
C23 C22 H22B 113.5 . .
H22A C22 H22B 110.8 . .
C23 C23 C22 96.5(17) 2_655 .
C23 C23 H23A 112.5 2_655 .
C22 C23 H23A 112.5 . .
C23 C23 H23B 112.5 2_655 .
C22 C23 H23B 112.5 . .
H23A C23 H23B 110.0 . .

loop_
_geom_bond_atom_site_label_1
_geom_bond_atom_site_label_2
_geom_bond_distance
_geom_bond_site_symmetry_2
Si01 C01 1.69(2) .
Si01 C03 1.666(17) .
Si01 C17 1.879(13) .
Si01 C16 1.901(14) .
Si01 C101 2.02(3) .
S01 S01 0.974(8) 2_655
S01 C101 1.08(2) .
S01 C102 1.50(3) 2_655
S01 C02 1.60(3) 2_655
S01 C01 1.59(2) 2_655
S01 C01 1.69(2) .
S01 C101 1.755(17) 2_655
C01 C101 1.30(3) .
C01 C02 1.392(18) .
C01 S01 1.59(2) 2_655
C02 C102 1.34(3) .
C02 H02 0.9300 .
C101 C102 1.360(19) 2_655
C101 S01 1.755(17) 2_655
C102 C101 1.360(19) 2_655
C102 H102 0.9300 .
C03 C04 1.390(14) .
C03 H03A 0.9700 .
C03 H03B 0.9700 .
C04 C05 1.501(16) .
C04 H04A 0.9700 .
C04 H04B 0.9700 .
C05 C06 1.538(15) .
C05 H05A 0.9700 .
C05 H05B 0.9700 .
C06 C07 1.545(17) .
C06 H06A 0.9700 .
C06 H06B 0.9700 .
C07 C08 1.562(17) .
C07 H07A 0.9700 .
C07 H07B 0.9700 .
C08 C09 1.539(18) .
C08 H08A 0.9700 .
C08 H08B 0.9700 .
C09 C10 1.484(18) .
C09 H09A 0.9700 .
C09 H09B 0.9700 .
C10 C11 1.511(17) .
C10 H10A 0.9700 .
C10 H10B 0.9700 .
C11 C12 1.588(19) .
C11 H11A 0.9700 .
C11 H11B 0.9700 .
C12 C13 1.551(18) .
C12 H12A 0.9700 .
C12 H12B 0.9700 .
C13 C14 1.481(17) .
C13 H13A 0.9700 .
C13 H13B 0.9700 .
C14 C15 1.536(16) .
C14 H14A 0.9700 .
C14 H14B 0.9700 .
C15 C16 1.408(13) 2_655
C15 H15A 0.9700 .
C15 H15B 0.9700 .
C16 C15 1.408(13) 2_655
C16 H16A 0.9700 .
C16 H16B 0.9700 .
C17 C18 1.460(12) .
C17 H17A 0.9700 .
C17 H17B 0.9700 .
C18 C19 1.620(17) .
C18 H18A 0.9700 .
C18 H18B 0.9700 .
C19 C20 1.425(18) .
C19 H19A 0.9700 .
C19 H19B 0.9700 .
C20 C21 1.51(3) .
C20 H20A 0.9700 .
C20 H20B 0.9700 .
C21 C22 1.541(16) .
C21 H21A 0.9700 .
C21 H21B 0.9700 .
C22 C23 1.564(18) .
C22 H22A 0.9700 .
C22 H22B 0.9700 .
C23 C23 1.498(18) 2_655
C23 H23A 0.9700 .
C23 H23B 0.9700 .
